data_4130018
loop_
_publ_author_name
'Longobardi, Lauren E.'
'Liu, Lei'
'Grimme, Stefan'
'Stephan, Douglas W.'

_publ_section_title
;
 Stable Borocyclic Radicals via Frustrated Lewis Pair Hydrogenations.
;
_journal_issue 8
_journal_name_full 'Journal of the American Chemical Society'
_journal_page_first 2500
_journal_page_last 2503
_journal_paper_doi 10.1021/jacs.5b12823
_journal_volume 138
_journal_year 2016
_chemical_formula_moiety 'C20 H8 B F5 O2'
_chemical_formula_sum 'C20 H8 B F5 O2'
_chemical_formula_weight 386.10
_space_group_crystal_system monoclinic
_space_group_IT_number 14
_space_group_name_Hall '-P 2ybc'
_space_group_name_H-M_alt 'P 1 21/c 1'
_symmetry_Int_Tables_number 14
_audit_creation_date 2015-12-07
_audit_creation_method
;
Olex2 1.2
(compiled 2015.09.30 svn.r3233 for OlexSys, GUI svn.r5103)
;
_cell_angle_alpha 90
_cell_angle_beta 97.455(10)
_cell_angle_gamma 90
_cell_formula_units_Z 4
_cell_length_a 7.047(2)
_cell_length_b 14.854(5)
_cell_length_c 15.221(6)
_cell_measurement_reflns_used 1856
_cell_measurement_temperature 150(2)
_cell_measurement_theta_max 25.47
_cell_measurement_theta_min 2.70
_cell_volume 1579.8(9)
_computing_molecular_graphics 'Olex2 (Dolomanov et al., 2009)'
_computing_publication_material 'Olex2 (Dolomanov et al., 2009)'
_computing_structure_refinement 'olex2.refine (Bourhis et al., 2015)'
_computing_structure_solution 'SHELXS-97 (Sheldrick, 2008)'
_diffrn_ambient_temperature 150.03
_diffrn_measured_fraction_theta_full 0.9881
_diffrn_measured_fraction_theta_max 0.9881
_diffrn_measurement_device_type 'Bruker APEX-II CCD'
_diffrn_radiation_type 'Mo K\a'
_diffrn_radiation_wavelength 0.71073
_diffrn_reflns_av_R_equivalents 0.0967
_diffrn_reflns_av_unetI/netI 0.1042
_diffrn_reflns_limit_h_max 9
_diffrn_reflns_limit_h_min -9
_diffrn_reflns_limit_k_max 19
_diffrn_reflns_limit_k_min -19
_diffrn_reflns_limit_l_max 19
_diffrn_reflns_limit_l_min -19
_diffrn_reflns_number 13656
_diffrn_reflns_theta_full 24.9981
_diffrn_reflns_theta_max 25.00
_diffrn_reflns_theta_min 1.92
_exptl_absorpt_coefficient_mu 0.143
_exptl_absorpt_correction_T_max 0.7456
_exptl_absorpt_correction_T_min 0.5692
_exptl_absorpt_correction_type multi-scan
_exptl_absorpt_process_details
;
SADABS-2014/5 (Bruker,2014/5) was used for absorption correction.
wR2(int) was 0.1045 before and 0.0821 after correction.
The Ratio of minimum to maximum transmission is 0.7634.
The \l/2 correction factor is 0.00150.
;
_exptl_crystal_colour colorless
_exptl_crystal_density_diffrn 1.6232
_exptl_crystal_density_method 'not measured'
_exptl_crystal_description needle
_exptl_crystal_F_000 776.6446
_exptl_crystal_size_max 0.3
_exptl_crystal_size_mid 0.2
_exptl_crystal_size_min 0.1
_refine_diff_density_max 0.7486
_refine_diff_density_min -0.5896
_refine_diff_density_rms 0.1596
_refine_ls_d_res_high 0.8409
_refine_ls_d_res_low 10.5867
_refine_ls_goodness_of_fit_ref 1.0968
_refine_ls_hydrogen_treatment mixed
_refine_ls_matrix_type full
_refine_ls_number_constraints 8
_refine_ls_number_parameters 252
_refine_ls_number_reflns 2748
_refine_ls_number_restraints 0
_refine_ls_restrained_S_all 1.0968
_refine_ls_R_factor_all 0.1157
_refine_ls_R_factor_gt 0.0772
_refine_ls_shift/su_max 0.0000
_refine_ls_shift/su_mean 0.0000
_refine_ls_structure_factor_coef Fsqd
_refine_ls_weighting_details 'w=1/[\s^2^(Fo^2^)+(0.0990P)^2^+3.0659P] where P=(Fo^2^+2Fc^2^)/3'
_refine_ls_weighting_scheme calc
_refine_ls_wR_factor_gt 0.1990
_refine_ls_wR_factor_ref 0.2236
_reflns_Friedel_coverage 0.0
_reflns_limit_h_max 8
_reflns_limit_h_min -8
_reflns_limit_k_max 17
_reflns_limit_k_min 0
_reflns_limit_l_max 18
_reflns_limit_l_min 0
_reflns_number_gt 1811
_reflns_number_total 2748
_reflns_threshold_expression I>=2u(I)
_cod_data_source_file 4-LEL059_0m.cif
_cod_data_source_block LEL059_0m
_cod_original_cell_volume 1579.7(9)
_cod_database_code 4130018
_olex2_refinement_description
;
1. Others
 Fixed Uiso: H2(0.03451) H1(0.02827) H3(0.03344) H4(0.02914) H5(0.03047)
 H8(0.02901) H6(0.03645) H7(0.0384)
2.a Aromatic/amide H refined with riding coordinates:
 C2(H2), C1(H1), C3(H3), C4(H4), C5(H5), C8(H8), C6(H6), C7(H7)
;
_olex2_submission_special_instructions 'No special instructions were received'

loop_
_space_group_symop_id
_space_group_symop_operation_xyz
1 x,y,z
2 -x,y+1/2,-z+1/2
3 -x,-y,-z
4 x,-y-1/2,z-1/2

loop_
_atom_site_label
_atom_site_type_symbol
_atom_site_fract_x
_atom_site_fract_y
_atom_site_fract_z
_atom_site_U_iso_or_equiv
_atom_site_adp_type
_atom_site_occupancy
_atom_site_refinement_flags_posn
F3 F 0.7795(4) 0.78716(19) 1.28211(19) 0.0350(8) Uani 1.000000 .
F2 F 0.9160(4) 0.6197(2) 1.32490(18) 0.0332(8) Uani 1.000000 .
F1 F 0.9041(4) 0.49161(18) 1.19992(18) 0.0270(7) Uani 1.000000 .
O1 O 0.8178(4) 0.4286(2) 1.0304(2) 0.0201(8) Uani 1.000000 .
F5 F 0.6114(4) 0.69824(18) 0.98715(18) 0.0288(7) Uani 1.000000 .
F4 F 0.6270(4) 0.82521(18) 1.1122(2) 0.0336(8) Uani 1.000000 .
C2 C 0.5262(7) 0.4653(4) 0.6454(3) 0.0282(12) Uani 1.000000 .
H2 H 0.4731(7) 0.5083(4) 0.6030(3) 0.034510 Uiso 1.000000 R
C18 C 0.7717(7) 0.7237(3) 1.2194(3) 0.0253(12) Uani 1.000000 .
C17 C 0.8409(6) 0.6383(3) 1.2415(3) 0.0219(11) Uani 1.000000 .
C16 C 0.8319(6) 0.5736(3) 1.1755(3) 0.0194(11) Uani 1.000000 .
C15 C 0.7567(6) 0.5894(3) 1.0879(3) 0.0207(11) Uani 1.000000 .
B1 B 0.7513(7) 0.5161(3) 1.0150(4) 0.0180(12) Uani 1.000000 .
C9 C 0.7843(6) 0.3876(3) 0.9474(3) 0.0198(10) Uani 1.000000 .
C14 C 0.8226(6) 0.2968(3) 0.9266(3) 0.0199(11) Uani 1.000000 .
C13 C 0.7736(6) 0.2708(3) 0.8372(3) 0.0176(10) Uani 1.000000 .
C12 C 0.6870(6) 0.3355(3) 0.7710(3) 0.0196(10) Uani 1.000000 .
C11 C 0.6542(6) 0.4263(3) 0.7956(3) 0.0201(11) Uani 1.000000 .
C1 C 0.5752(7) 0.4898(3) 0.7326(3) 0.0233(11) Uani 1.000000 .
H1 H 0.5555(7) 0.5501(3) 0.7504(3) 0.028270 Uiso 1.000000 R
C3 C 0.5555(7) 0.3761(3) 0.6198(3) 0.0279(12) Uani 1.000000 .
H3 H 0.5213(7) 0.3587(3) 0.5598(3) 0.033440 Uiso 1.000000 R
C4 C 0.6334(7) 0.3137(3) 0.6810(3) 0.0240(11) Uani 1.000000 .
H4 H 0.6518(7) 0.2537(3) 0.6620(3) 0.029140 Uiso 1.000000 R
C10 C 0.7038(6) 0.4475(3) 0.8870(3) 0.0192(10) Uani 1.000000 .
O2 O 0.6802(4) 0.5299(2) 0.9271(2) 0.0200(8) Uani 1.000000 .
C5 C 0.8136(7) 0.1814(3) 0.8154(3) 0.0255(12) Uani 1.000000 .
H5 H 0.7820(7) 0.1615(3) 0.7560(3) 0.030470 Uiso 1.000000 R
C20 C 0.6883(6) 0.6765(3) 1.0698(3) 0.0199(11) Uani 1.000000 .
C19 C 0.6946(7) 0.7425(3) 1.1339(3) 0.0224(11) Uani 1.000000 .
C8 C 0.9082(7) 0.2353(3) 0.9912(3) 0.0245(11) Uani 1.000000 .
H8 H 0.9408(7) 0.2538(3) 1.0511(3) 0.029010 Uiso 1.000000 R
C6 C 0.8973(7) 0.1223(3) 0.8782(3) 0.0296(12) Uani 1.000000 .
H6 H 0.9240(7) 0.0625(3) 0.8614(3) 0.036450 Uiso 1.000000 R
C7 C 0.9435(8) 0.1487(4) 0.9663(4) 0.0317(13) Uani 1.000000 .
H7 H 0.9996(8) 0.1067(4) 1.0091(4) 0.038400 Uiso 1.000000 R

loop_
_atom_site_aniso_label
_atom_site_aniso_U_11
_atom_site_aniso_U_22
_atom_site_aniso_U_33
_atom_site_aniso_U_12
_atom_site_aniso_U_13
_atom_site_aniso_U_23
F3 0.0511(19) 0.0252(17) 0.0285(17) -0.0024(14) 0.0038(14) -0.0125(14)
F2 0.0453(17) 0.0338(18) 0.0191(16) -0.0048(14) -0.0016(13) -0.0010(14)
F1 0.0385(16) 0.0156(15) 0.0255(16) 0.0012(12) -0.0008(13) 0.0035(12)
O1 0.0280(17) 0.0143(17) 0.0177(18) 0.0008(14) 0.0027(14) -0.0018(14)
F5 0.0417(16) 0.0236(16) 0.0195(15) 0.0078(13) -0.0023(13) 0.0016(13)
F4 0.0442(17) 0.0157(15) 0.0406(19) 0.0081(13) 0.0049(14) -0.0027(13)
C2 0.036(3) 0.028(3) 0.020(3) 0.000(2) -0.002(2) 0.006(2)
C18 0.029(3) 0.023(3) 0.022(3) -0.007(2) 0.001(2) -0.009(2)
C17 0.025(2) 0.023(3) 0.018(3) -0.008(2) 0.005(2) -0.002(2)
C16 0.021(2) 0.017(3) 0.021(3) 0.0005(19) 0.004(2) 0.004(2)
C15 0.019(2) 0.019(3) 0.025(3) -0.0011(19) 0.002(2) -0.002(2)
B1 0.017(2) 0.016(3) 0.021(3) -0.004(2) 0.003(2) 0.002(2)
C9 0.020(2) 0.022(3) 0.017(2) -0.004(2) 0.0028(19) -0.006(2)
C14 0.020(2) 0.017(3) 0.024(3) -0.0005(19) 0.005(2) -0.002(2)
C13 0.021(2) 0.011(2) 0.022(3) -0.0020(18) 0.0051(19) -0.003(2)
C12 0.021(2) 0.019(3) 0.020(3) -0.002(2) 0.004(2) -0.002(2)
C11 0.022(2) 0.021(3) 0.017(3) -0.002(2) 0.004(2) -0.001(2)
C1 0.029(3) 0.016(3) 0.025(3) -0.005(2) 0.003(2) -0.002(2)
C3 0.038(3) 0.028(3) 0.016(3) -0.005(2) -0.002(2) -0.004(2)
C4 0.031(3) 0.016(3) 0.024(3) -0.003(2) 0.001(2) -0.004(2)
C10 0.021(2) 0.015(2) 0.021(3) 0.001(2) 0.003(2) -0.002(2)
O2 0.0242(16) 0.0167(17) 0.0184(18) 0.0022(14) -0.0000(14) -0.0053(14)
C5 0.033(3) 0.018(3) 0.025(3) -0.003(2) 0.002(2) -0.005(2)
C20 0.022(2) 0.019(3) 0.018(3) -0.000(2) 0.002(2) 0.001(2)
C19 0.025(2) 0.013(2) 0.030(3) 0.003(2) 0.006(2) -0.000(2)
C8 0.030(3) 0.025(3) 0.019(3) -0.001(2) 0.003(2) -0.004(2)
C6 0.042(3) 0.018(3) 0.030(3) 0.004(2) 0.008(2) -0.000(2)
C7 0.043(3) 0.021(3) 0.031(3) 0.003(2) 0.004(3) 0.006(2)

loop_
_atom_type_symbol
_atom_type_scat_dispersion_real
_atom_type_scat_dispersion_imag
_atom_type_scat_Cromer_Mann_a1
_atom_type_scat_Cromer_Mann_a2
_atom_type_scat_Cromer_Mann_a3
_atom_type_scat_Cromer_Mann_a4
_atom_type_scat_Cromer_Mann_b1
_atom_type_scat_Cromer_Mann_b2
_atom_type_scat_Cromer_Mann_b3
_atom_type_scat_Cromer_Mann_b4
_atom_type_scat_Cromer_Mann_c
_atom_type_scat_source
_atom_type_scat_dispersion_source
H 0.00000 0.00000 0.49300 0.32291 0.14019 0.04081 10.51090 26.12570 3.14236 57.79970 0.0030380000826 'International Tables Volume C Table 6.1.1.4 (pp. 500-502)' 'Henke, Gullikson and Davis, At. Data and Nucl. Data Tables, 1993, 54, 2'
C 0.00347 0.00161 2.31000 1.02000 1.58860 0.86500 20.84390 10.20750 0.56870 51.65120 0.215599998832 'International Tables Volume C Table 6.1.1.4 (pp. 500-502)' 'Henke, Gullikson and Davis, At. Data and Nucl. Data Tables, 1993, 54, 2'
B 0.00141 0.00067 2.05450 1.33260 1.09790 0.70680 23.21850 1.02100 60.34980 0.14030 -0.193200007081 'International Tables Volume C Table 6.1.1.4 (pp. 500-502)' 'Henke, Gullikson and Davis, At. Data and Nucl. Data Tables, 1993, 54, 2'
O 0.01158 0.00611 3.04850 2.28680 1.54630 0.86700 13.27710 5.70110 0.32390 32.90890 0.250800013542 'International Tables Volume C Table 6.1.1.4 (pp. 500-502)' 'Henke, Gullikson and Davis, At. Data and Nucl. Data Tables, 1993, 54, 2'
F 0.01794 0.01033 3.53920 2.64120 1.51700 1.02430 10.28250 4.29440 0.26150 26.14760 0.277599990368 'International Tables Volume C Table 6.1.1.4 (pp. 500-502)' 'Henke, Gullikson and Davis, At. Data and Nucl. Data Tables, 1993, 54, 2'

loop_
_geom_angle_atom_site_label_1
_geom_angle_atom_site_label_2
_geom_angle_atom_site_label_3
_geom_angle
C9 O1 B1 104.0(4)
C1 C2 H2 120.3(3)
C3 C2 H2 120.3(3)
C3 C2 C1 119.4(5)
C17 C18 F3 119.4(4)
C19 C18 F3 120.5(4)
C19 C18 C17 120.1(4)
C18 C17 F2 120.2(4)
C16 C17 F2 121.3(4)
C16 C17 C18 118.5(4)
C17 C16 F1 116.4(4)
C15 C16 F1 120.0(4)
C15 C16 C17 123.6(4)
B1 C15 C16 122.5(4)
C20 C15 C16 115.2(4)
C20 C15 B1 122.2(4)
C15 B1 O1 124.0(4)
O2 B1 O1 111.9(4)
O2 B1 C15 124.0(4)
C14 C9 O1 127.0(4)
C10 C9 O1 109.7(4)
C10 C9 C14 123.3(4)
C13 C14 C9 116.4(4)
C8 C14 C9 122.2(4)
C8 C14 C13 121.4(4)
C12 C13 C14 120.6(4)
C5 C13 C14 117.0(4)
C5 C13 C12 122.4(4)
C11 C12 C13 120.4(4)
C4 C12 C13 123.4(4)
C4 C12 C11 116.2(4)
C1 C11 C12 121.2(4)
C10 C11 C12 115.9(4)
C10 C11 C1 122.9(4)
C11 C1 C2 120.5(5)
H1 C1 C2 119.8(3)
H1 C1 C11 119.8(3)
H3 C3 C2 119.7(3)
C4 C3 C2 120.5(5)
C4 C3 H3 119.7(3)
C3 C4 C12 122.3(5)
H4 C4 C12 118.8(3)
H4 C4 C3 118.8(3)
C11 C10 C9 123.2(4)
O2 C10 C9 110.1(4)
O2 C10 C11 126.6(4)
C10 O2 B1 104.2(4)
H5 C5 C13 119.3(3)
C6 C5 C13 121.4(5)
C6 C5 H5 119.3(3)
C15 C20 F5 119.7(4)
C19 C20 F5 117.6(4)
C19 C20 C15 122.7(4)
C18 C19 F4 120.2(4)
C20 C19 F4 119.9(4)
C20 C19 C18 119.9(4)
H8 C8 C14 120.4(3)
C7 C8 C14 119.1(5)
C7 C8 H8 120.4(3)
H6 C6 C5 119.5(3)
C7 C6 C5 121.0(5)
C7 C6 H6 119.5(3)
C6 C7 C8 120.1(5)
H7 C7 C8 119.9(3)
H7 C7 C6 119.9(3)

loop_
_geom_bond_atom_site_label_1
_geom_bond_atom_site_label_2
_geom_bond_distance
F3 C18 1.338(5)
F2 C17 1.340(5)
F1 C16 1.353(5)
O1 B1 1.390(6)
O1 C9 1.394(5)
F5 C20 1.343(5)
F4 C19 1.343(5)
C2 H2 0.9500
C2 C1 1.376(7)
C2 C3 1.404(7)
C18 C17 1.385(7)
C18 C19 1.372(7)
C17 C16 1.386(7)
C16 C15 1.389(7)
C15 B1 1.553(7)
C15 C20 1.396(7)
B1 O2 1.381(6)
C9 C14 1.420(6)
C9 C10 1.350(7)
C14 C13 1.414(7)
C14 C8 1.419(7)
C13 C12 1.467(6)
C13 C5 1.405(6)
C12 C11 1.427(7)
C12 C4 1.411(7)
C11 C1 1.407(7)
C11 C10 1.424(7)
C1 H1 0.9500
C3 H3 0.9500
C3 C4 1.377(7)
C4 H4 0.9500
C10 O2 1.388(5)
C5 H5 0.9500
C5 C6 1.374(7)
C20 C19 1.380(7)
C8 H8 0.9500
C8 C7 1.373(7)
C6 H6 0.9500
C6 C7 1.394(7)
C7 H7 0.9500
